data_1533387
loop_
_publ_author_name
'Schmid-Beurmann, P.'
'Thangadurai, V.'
'Weppner, W.'

_publ_section_title
;
 Phase transitions in the (Sr Sn O3) - (Sr Fe O3) solid solutions: X-ray
 diffraction and Mossbauer studies
;
_journal_name_full 'Journal of Solid State Chemistry'
_journal_page_first 392
_journal_page_last 402
_journal_volume 174
_journal_year 2003
_chemical_formula_sum 'O3 Sn Sr'
_chemical_name_systematic 'Sr (Sn O3)'
_space_group_IT_number 62
_symmetry_space_group_name_Hall '-P 2c 2ab'
_symmetry_space_group_name_H-M 'P b n m'
_cell_angle_alpha 90
_cell_angle_beta 90
_cell_angle_gamma 90
_cell_formula_units_Z 4
_cell_length_a 5.7082
_cell_length_b 5.7035
_cell_length_c 8.0659
_cell_volume 262.599
_citation_journal_id_ASTM JSSCBI
_cod_data_source_file Schmid-Beurmann_JSSCBI_2003_142.cif
_cod_data_source_block O3Sn1Sr1
_cod_original_cell_volume 262.5992
_cod_original_sg_symbol_Hall '-P 2ac 2n (z,x,y)'
_cod_original_formula_sum 'O3 Sn1 Sr1'
_cod_database_code 1533387

loop_
_symmetry_equiv_pos_as_xyz
x,y,z
x+1/2,-y+1/2,-z
-x+1/2,y+1/2,-z+1/2
-x,-y,z+1/2
-x,-y,-z
-x-1/2,y-1/2,z
x-1/2,-y-1/2,z-1/2
x,y,-z-1/2

loop_
_atom_site_label
_atom_site_type_symbol
_atom_site_fract_x
_atom_site_fract_y
_atom_site_fract_z
_atom_site_occupancy
_atom_site_U_iso_or_equiv
Sn1 Sn+4 0 0.5 0 1 0.0
O2 O-2 0.712 0.25 0.033 1 0.0
O1 O-2 0.05 0.495 0.25 1 0.0
Sr1 Sr+2 -0.006 0.023 0.25 1 0.0
